data_1518377
loop_
_publ_author_name
'Liou, Jing-Ru'
'Wu, Tung-Ying'
'Thang, Tran Dinh'
'Hwang, Tsong-Long'
'Wu, Chin-Chun'
'Cheng, Yuan-Bin'
'Chiang, Michael Y.'
'Lan, Yu-Hsuan'
'El-Shazly, Mohamed'
'Wu, Shwu-Li'
'Beerhues, Ludger'
'Yuan, Shyng-Shiou'
'Hou, Ming-Feng'
'Chen, Shu-Li'
'Chang, Fang-Rong'
'Wu, Yang-Chang'

_publ_section_title
;
 Bioactive 6S-Styryllactone Constituents of Polyalthia parviflora.
;
_journal_issue 12
_journal_name_full 'Journal of natural products'
_journal_page_first 2626
_journal_page_last 2632
_journal_paper_doi 10.1021/np5004577
_journal_volume 77
_journal_year 2014
_chemical_absolute_configuration ad
_chemical_formula_moiety 'C13 H14 O4'
_chemical_formula_sum 'C13 H14 O4'
_chemical_formula_weight 234.24
_chemical_name_systematic
;
 ?
;
_space_group_crystal_system monoclinic
_space_group_IT_number 4
_space_group_name_Hall 'P 2yb'
_space_group_name_H-M_alt 'P 1 21 1'
_symmetry_space_group_name_Hall 'P 2yb'
_symmetry_space_group_name_H-M 'P 1 21 1'
_atom_sites_solution_hydrogens geom
_audit_creation_method SHELXL-2013
_cell_angle_alpha 90
_cell_angle_beta 95.747(3)
_cell_angle_gamma 90
_cell_formula_units_Z 2
_cell_length_a 7.8491(4)
_cell_length_b 6.2050(4)
_cell_length_c 11.2346(6)
_cell_measurement_reflns_used 3505
_cell_measurement_temperature 100(2)
_cell_measurement_theta_max 66.5869
_cell_measurement_theta_min 3.9546
_cell_volume 544.42(5)
_computing_cell_refinement 'SAINT V8.34A (Bruker AXS Inc., 2013)'
_computing_data_collection 'APEX2 (Bruker AXS, 2010)'
_computing_data_reduction 'SAINT V8.34A (Bruker AXS Inc., 2013)'
_computing_molecular_graphics 'SHELXTL (Sheldrick, 2008)'
_computing_publication_material SHELXTL
_computing_structure_refinement 'SHELXL-2013 (Sheldrick, 2013)'
_diffrn_ambient_temperature 100(2)
_diffrn_detector_area_resol_mean 8.3333
_diffrn_measured_fraction_theta_full 0.965
_diffrn_measured_fraction_theta_max 0.991
_diffrn_measurement_device_type 'Bruker APEX-II CCD'
_diffrn_measurement_method '\f and \w scans'
_diffrn_radiation_type CuK\a
_diffrn_radiation_wavelength 1.54178
_diffrn_reflns_av_R_equivalents 0.0165
_diffrn_reflns_av_unetI/netI 0.0180
_diffrn_reflns_Laue_measured_fraction_full 0.965
_diffrn_reflns_Laue_measured_fraction_max 0.991
_diffrn_reflns_limit_h_max 9
_diffrn_reflns_limit_h_min -9
_diffrn_reflns_limit_k_max 7
_diffrn_reflns_limit_k_min -5
_diffrn_reflns_limit_l_max 13
_diffrn_reflns_limit_l_min -13
_diffrn_reflns_number 3857
_diffrn_reflns_point_group_measured_fraction_full 0.677
_diffrn_reflns_point_group_measured_fraction_max 0.697
_diffrn_reflns_theta_full 67.679
_diffrn_reflns_theta_max 66.581
_diffrn_reflns_theta_min 3.954
_exptl_absorpt_coefficient_mu 0.879
_exptl_absorpt_correction_T_max 0.9492
_exptl_absorpt_correction_T_min 0.8241
_exptl_absorpt_correction_type multi-scan
_exptl_absorpt_process_details 'SADABS V2012/1 (Bruker AXS Inc.)'
_exptl_crystal_colour Colorless
_exptl_crystal_density_diffrn 1.429
_exptl_crystal_density_meas ?
_exptl_crystal_density_method 'not measured'
_exptl_crystal_description Columnar
_exptl_crystal_F_000 248
_exptl_crystal_size_max 0.30
_exptl_crystal_size_mid 0.12
_exptl_crystal_size_min 0.11
_refine_diff_density_max 0.175
_refine_diff_density_min -0.164
_refine_diff_density_rms 0.035
_refine_ls_abs_structure_details
;
 Flack x determined using 288 quotients [(I+)-(I-)]/[(I+)+(I-)]
 (Parsons and Flack (2004), Acta Cryst. A60, s61).
;
_refine_ls_abs_structure_Flack 0.05(8)
_refine_ls_extinction_method none
_refine_ls_goodness_of_fit_ref 1.101
_refine_ls_hydrogen_treatment constr
_refine_ls_matrix_type full
_refine_ls_number_parameters 155
_refine_ls_number_reflns 1337
_refine_ls_number_restraints 1
_refine_ls_restrained_S_all 1.101
_refine_ls_R_factor_all 0.0243
_refine_ls_R_factor_gt 0.0242
_refine_ls_shift/su_max 0.000
_refine_ls_shift/su_mean 0.000
_refine_ls_structure_factor_coef Fsqd
_refine_ls_weighting_details 'w=1/[\s^2^(Fo^2^)+(0.0353P)^2^+0.1223P] where P=(Fo^2^+2Fc^2^)/3'
_refine_ls_weighting_scheme calc
_refine_ls_wR_factor_gt 0.0638
_refine_ls_wR_factor_ref 0.0639
_reflns_Friedel_coverage 0.275
_reflns_Friedel_fraction_full 0.324
_reflns_Friedel_fraction_max 0.334
_reflns_number_gt 1329
_reflns_number_total 1337
_reflns_threshold_expression 'I > 2\s(I)'
_cod_data_source_file np5004577_si_004.cif
_cod_data_source_block cu_140208lt_0m
_cod_depositor_comments
;
The following automatic conversions were performed:

'_exptl_crystal_density_meas' value 'not measured' was changed to '?'
- the value is perceived as not measured.

Automatic conversion script
Id: cif_fix_values 3008 2015-01-20 13:52:24Z robertas 

 Adding full bibliography for 1518375--1518377.cif.
;
_cod_database_code 1518377
_shelx_space_group_comment
;
The symmetry employed for this shelxl refinement is uniquely defined
by the following loop, which should always be used as a source of
symmetry information in preference to the above space-group names.
They are only intended as comments.
;
_shelxl_version_number 2013-4

loop_
_space_group_symop_operation_xyz
'x, y, z'
'-x, y+1/2, -z'

loop_
_atom_site_label
_atom_site_type_symbol
_atom_site_fract_x
_atom_site_fract_y
_atom_site_fract_z
_atom_site_U_iso_or_equiv
_atom_site_adp_type
_atom_site_occupancy
_atom_site_site_symmetry_order
_atom_site_calc_flag
_atom_site_refinement_flags_posn
_atom_site_refinement_flags_adp
C1 C 0.1898(2) 0.0703(3) 0.40810(15) 0.0161(4) Uani 1 1 d . .
H1 H 0.1485 -0.0440 0.4610 0.019 Uiso 1 1 calc R U
C3 C 0.4590(2) 0.1208(4) 0.31932(14) 0.0163(4) Uani 1 1 d . .
C4 C 0.4510(2) 0.3589(3) 0.34413(17) 0.0201(4) Uani 1 1 d . .
H4A H 0.4592 0.4368 0.2680 0.024 Uiso 1 1 calc R U
H4B H 0.5529 0.3984 0.3989 0.024 Uiso 1 1 calc R U
C5 C 0.2919(2) 0.4402(3) 0.39860(15) 0.0181(4) Uani 1 1 d . .
H5 H 0.3239 0.5724 0.4467 0.022 Uiso 1 1 calc R U
C7 C 0.0943(2) 0.3175(3) 0.23544(15) 0.0136(4) Uani 1 1 d . .
H7 H 0.1869 0.2738 0.1853 0.016 Uiso 1 1 calc R U
C8 C 0.0469(2) 0.1227(3) 0.30946(15) 0.0155(4) Uani 1 1 d . .
H8 H 0.0241 -0.0053 0.2561 0.019 Uiso 1 1 calc R U
C9 C 0.2361(2) 0.2681(4) 0.48226(15) 0.0181(4) Uani 1 1 d . .
H9A H 0.3303 0.2350 0.5449 0.022 Uiso 1 1 calc R U
H9B H 0.1360 0.3185 0.5216 0.022 Uiso 1 1 calc R U
C10 C -0.0587(2) 0.3928(3) 0.15386(14) 0.0143(4) Uani 1 1 d . .
C11 C -0.1583(2) 0.5653(3) 0.18449(14) 0.0157(4) Uani 1 1 d . .
H11 H -0.1289 0.6405 0.2573 0.019 Uiso 1 1 calc R U
C12 C -0.3012(2) 0.6284(4) 0.10883(15) 0.0185(4) Uani 1 1 d . .
H12 H -0.3683 0.7474 0.1298 0.022 Uiso 1 1 calc R U
C13 C -0.3454(2) 0.5176(4) 0.00290(15) 0.0191(4) Uani 1 1 d . .
H13 H -0.4429 0.5602 -0.0486 0.023 Uiso 1 1 calc R U
C14 C -0.2467(2) 0.3443(4) -0.02763(15) 0.0197(4) Uani 1 1 d . .
H14 H -0.2772 0.2681 -0.1000 0.024 Uiso 1 1 calc R U
C15 C -0.1039(2) 0.2821(3) 0.04712(16) 0.0176(4) Uani 1 1 d . .
H15 H -0.0366 0.1637 0.0257 0.021 Uiso 1 1 calc R U
O2 O 0.33785(15) -0.0125(2) 0.35231(11) 0.0174(3) Uani 1 1 d . .
O6 O 0.15456(15) 0.4942(2) 0.30983(10) 0.0174(3) Uani 1 1 d . .
O16 O 0.57660(15) 0.0405(3) 0.27297(11) 0.0246(4) Uani 1 1 d . .
O17 O -0.09901(15) 0.1667(3) 0.37108(11) 0.0202(3) Uani 1 1 d . .
H17 H -0.1880 0.1573 0.3232 0.030 Uiso 1 1 calc R U

loop_
_atom_site_aniso_label
_atom_site_aniso_U_11
_atom_site_aniso_U_22
_atom_site_aniso_U_33
_atom_site_aniso_U_23
_atom_site_aniso_U_13
_atom_site_aniso_U_12
C1 0.0135(8) 0.0158(10) 0.0197(8) 0.0041(8) 0.0043(6) 0.0008(7)
C3 0.0118(8) 0.0231(11) 0.0130(7) -0.0004(8) -0.0032(6) -0.0005(8)
C4 0.0160(8) 0.0189(11) 0.0245(9) 0.0022(9) -0.0021(7) -0.0043(8)
C5 0.0174(8) 0.0142(10) 0.0210(8) -0.0019(8) -0.0061(7) 0.0000(7)
C7 0.0139(8) 0.0118(9) 0.0152(8) -0.0018(8) 0.0022(6) -0.0014(7)
C8 0.0121(7) 0.0152(10) 0.0191(8) 0.0021(8) 0.0016(6) 0.0001(7)
C9 0.0171(8) 0.0215(11) 0.0154(8) -0.0007(8) 0.0000(6) 0.0057(8)
C10 0.0139(7) 0.0153(10) 0.0141(8) 0.0029(8) 0.0030(6) -0.0024(7)
C11 0.0174(8) 0.0152(10) 0.0146(7) -0.0003(8) 0.0023(6) -0.0008(7)
C12 0.0172(8) 0.0175(10) 0.0209(8) 0.0018(8) 0.0024(6) 0.0032(8)
C13 0.0166(8) 0.0217(11) 0.0183(8) 0.0033(8) -0.0021(6) -0.0012(9)
C14 0.0200(8) 0.0222(11) 0.0164(8) -0.0027(9) -0.0004(7) -0.0050(8)
C15 0.0192(8) 0.0164(11) 0.0178(8) -0.0015(8) 0.0042(7) -0.0011(8)
O2 0.0136(6) 0.0143(7) 0.0244(6) -0.0005(6) 0.0020(5) 0.0014(5)
O6 0.0179(6) 0.0128(7) 0.0200(6) -0.0015(5) -0.0053(5) 0.0002(5)
O16 0.0150(6) 0.0362(10) 0.0229(6) -0.0064(7) 0.0028(5) 0.0039(7)
O17 0.0117(5) 0.0285(9) 0.0207(6) 0.0066(6) 0.0029(4) -0.0001(6)

loop_
_atom_type_symbol
_atom_type_description
_atom_type_scat_dispersion_real
_atom_type_scat_dispersion_imag
_atom_type_scat_source
C C 0.0181 0.0091 'International Tables Vol C Tables 4.2.6.8 and 6.1.1.4'
H H 0.0000 0.0000 'International Tables Vol C Tables 4.2.6.8 and 6.1.1.4'
O O 0.0492 0.0322 'International Tables Vol C Tables 4.2.6.8 and 6.1.1.4'

loop_
_geom_angle_atom_site_label_1
_geom_angle_atom_site_label_2
_geom_angle_atom_site_label_3
_geom_angle
O2 C1 C9 111.32(14)
O2 C1 C8 108.62(13)
C9 C1 C8 110.24(16)
O2 C1 H1 108.9
C9 C1 H1 108.9
C8 C1 H1 108.9
O16 C3 O2 117.2(2)
O16 C3 C4 122.04(19)
O2 C3 C4 120.68(16)
C3 C4 C5 116.64(16)
C3 C4 H4A 108.1
C5 C4 H4A 108.1
C3 C4 H4B 108.1
C5 C4 H4B 108.1
H4A C4 H4B 107.3
O6 C5 C9 110.62(15)
O6 C5 C4 112.70(14)
C9 C5 C4 108.28(16)
O6 C5 H5 108.4
C9 C5 H5 108.4
C4 C5 H5 108.4
O6 C7 C10 108.30(15)
O6 C7 C8 111.80(13)
C10 C7 C8 110.57(14)
O6 C7 H7 108.7
C10 C7 H7 108.7
C8 C7 H7 108.7
O17 C8 C1 104.81(13)
O17 C8 C7 111.31(15)
C1 C8 C7 111.09(14)
O17 C8 H8 109.8
C1 C8 H8 109.8
C7 C8 H8 109.8
C1 C9 C5 107.44(14)
C1 C9 H9A 110.2
C5 C9 H9A 110.2
C1 C9 H9B 110.2
C5 C9 H9B 110.2
H9A C9 H9B 108.5
C11 C10 C15 119.40(16)
C11 C10 C7 121.41(15)
C15 C10 C7 119.15(17)
C10 C11 C12 120.27(16)
C10 C11 H11 119.9
C12 C11 H11 119.9
C13 C12 C11 120.01(18)
C13 C12 H12 120.0
C11 C12 H12 120.0
C14 C13 C12 119.87(16)
C14 C13 H13 120.1
C12 C13 H13 120.1
C15 C14 C13 120.22(17)
C15 C14 H14 119.9
C13 C14 H14 119.9
C14 C15 C10 120.22(19)
C14 C15 H15 119.9
C10 C15 H15 119.9
C3 O2 C1 121.09(15)
C7 O6 C5 114.17(14)
C8 O17 H17 109.5

loop_
_geom_bond_atom_site_label_1
_geom_bond_atom_site_label_2
_geom_bond_distance
C1 O2 1.467(2)
C1 C9 1.508(3)
C1 C8 1.531(2)
C1 H1 1.0000
C3 O16 1.211(2)
C3 O2 1.340(2)
C3 C4 1.506(3)
C4 C5 1.530(3)
C4 H4A 0.9900
C4 H4B 0.9900
C5 O6 1.433(2)
C5 C9 1.516(3)
C5 H5 1.0000
C7 O6 1.430(2)
C7 C10 1.510(2)
C7 C8 1.534(3)
C7 H7 1.0000
C8 O17 1.423(2)
C8 H8 1.0000
C9 H9A 0.9900
C9 H9B 0.9900
C10 C11 1.389(3)
C10 C15 1.397(3)
C11 C12 1.394(2)
C11 H11 0.9500
C12 C13 1.388(3)
C12 H12 0.9500
C13 C14 1.388(3)
C13 H13 0.9500
C14 C15 1.387(3)
C14 H14 0.9500
C15 H15 0.9500
O17 H17 0.8400
